data_4134383
loop_
_publ_author_name
'Nguyen, Minh Tho'
'Gusev, Dmitry'
'Dmitrienko, Anton'
'Gabidullin, Bulat M.'
'Spasyuk, Denis'
'Pilkington, Melanie'
'Nikonov, Georgii I.'

_publ_section_title
;
 Ge(0) Compound Stabilized by a Diimino-Carbene Ligand: Synthesis and
 Ambiphilic Reactivity.
;
_journal_issue 12
_journal_name_full 'Journal of the American Chemical Society'
_journal_page_first 5852
_journal_page_last 5861
_journal_paper_doi 10.1021/jacs.0c01283
_journal_volume 142
_journal_year 2020
_chemical_formula_sum 'C53 H58 Ge N4'
_chemical_formula_weight 823.62
_space_group_crystal_system monoclinic
_space_group_IT_number 14
_space_group_name_Hall '-P 2yn'
_space_group_name_H-M_alt 'P 1 21/n 1'
_atom_sites_solution_hydrogens geom
_audit_creation_method SHELXL-2018/3
_cell_angle_alpha 90
_cell_angle_beta 91.1630(10)
_cell_angle_gamma 90
_cell_formula_units_Z 4
_cell_length_a 13.9768(2)
_cell_length_b 14.7308(3)
_cell_length_c 22.7506(4)
_cell_measurement_reflns_used 9947
_cell_measurement_temperature 200(2)
_cell_measurement_theta_max 27.75
_cell_measurement_theta_min 2.19
_cell_volume 4683.14(14)
_computing_cell_refinement 'APEX II, Bruker (2009)'
_computing_data_collection 'APEX II, Bruker (2009)'
_computing_data_reduction 'XPREP, Bruker (2009)'
_computing_molecular_graphics 'Mercury (Macrae et al., 2008)'
_computing_publication_material 'CIFTAB (Sheldrick, 1997)'
_computing_structure_refinement 'SHELXL-2014/7 (Sheldrick, 2014)'
_computing_structure_solution 'SHELXS-03 (Sheldrick, 2003)'
_diffrn_ambient_temperature 200(2)
_diffrn_measured_fraction_theta_full 1.000
_diffrn_measured_fraction_theta_max 0.794
_diffrn_measurement_device_type 'Bruker APEX-II CCD'
_diffrn_measurement_method '\f and \w scans'
_diffrn_radiation_type MoK\a
_diffrn_radiation_wavelength 0.71073
_diffrn_reflns_av_R_equivalents 0.0264
_diffrn_reflns_av_unetI/netI 0.0286
_diffrn_reflns_Laue_measured_fraction_full 1.000
_diffrn_reflns_Laue_measured_fraction_max 0.794
_diffrn_reflns_limit_h_max 18
_diffrn_reflns_limit_h_min -17
_diffrn_reflns_limit_k_max 19
_diffrn_reflns_limit_k_min -19
_diffrn_reflns_limit_l_max 29
_diffrn_reflns_limit_l_min -29
_diffrn_reflns_number 42740
_diffrn_reflns_point_group_measured_fraction_full 1.000
_diffrn_reflns_point_group_measured_fraction_max 0.794
_diffrn_reflns_theta_full 25.242
_diffrn_reflns_theta_max 30.165
_diffrn_reflns_theta_min 1.647
_exptl_absorpt_coefficient_mu 0.692
_exptl_absorpt_correction_T_max 0.7460
_exptl_absorpt_correction_T_min 0.6749
_exptl_absorpt_correction_type multi-scan
_exptl_absorpt_process_details 'SADABS, Bruker (2003)'
_exptl_crystal_colour red
_exptl_crystal_density_diffrn 1.168
_exptl_crystal_description block
_exptl_crystal_F_000 1744
_exptl_crystal_size_max 0.600
_exptl_crystal_size_mid 0.443
_exptl_crystal_size_min 0.236
_refine_diff_density_max 0.369
_refine_diff_density_min -0.343
_refine_diff_density_rms 0.045
_refine_ls_extinction_method none
_refine_ls_goodness_of_fit_ref 1.018
_refine_ls_hydrogen_treatment constr
_refine_ls_matrix_type full
_refine_ls_number_parameters 548
_refine_ls_number_reflns 11015
_refine_ls_number_restraints 108
_refine_ls_restrained_S_all 1.018
_refine_ls_R_factor_all 0.0547
_refine_ls_R_factor_gt 0.0347
_refine_ls_shift/su_max 0.001
_refine_ls_shift/su_mean 0.000
_refine_ls_structure_factor_coef Fsqd
_refine_ls_weighting_details 'w=1/[\s^2^(Fo^2^)+(0.0396P)^2^+1.7568P] where P=(Fo^2^+2Fc^2^)/3'
_refine_ls_weighting_scheme calc
_refine_ls_wR_factor_gt 0.0814
_refine_ls_wR_factor_ref 0.0900
_reflns_Friedel_coverage 0.000
_reflns_number_gt 8466
_reflns_number_total 11015
_reflns_threshold_expression 'I > 2\s(I)'
_cod_data_source_file ja0c01283_si_002.cif
_cod_data_source_block shelx
_cod_depositor_comments 'Adding full bibliography for 4134378--4134383.cif.'
_cod_original_sg_symbol_H-M 'P 21/n'
_cod_database_code 4134383
_shelx_shelxl_version_number 2018/3
_shelx_space_group_comment
;
The symmetry employed for this shelxl refinement is uniquely defined
by the following loop, which should always be used as a source of
symmetry information in preference to the above space-group names.
They are only intended as comments.
;
_shelx_estimated_absorpt_t_min 0.681
_shelx_estimated_absorpt_t_max 0.854

loop_
_space_group_symop_operation_xyz
'x, y, z'
'-x+1/2, y+1/2, -z+1/2'
'-x, -y, -z'
'x-1/2, -y-1/2, z-1/2'

loop_
_atom_site_label
_atom_site_type_symbol
_atom_site_fract_x
_atom_site_fract_y
_atom_site_fract_z
_atom_site_U_iso_or_equiv
_atom_site_adp_type
_atom_site_occupancy
_atom_site_site_symmetry_order
_atom_site_calc_flag
_atom_site_refinement_flags_posn
_atom_site_refinement_flags_adp
_atom_site_refinement_flags_occupancy
_atom_site_disorder_assembly
_atom_site_disorder_group
Ge1 Ge 0.32937(2) 0.30358(2) 0.73454(2) 0.02927(6) Uani 0.9547(4) 1 d . . P A 1
Ge2 Ge 0.3894(3) 0.2907(2) 0.73008(17) 0.02927(6) Uani 0.0453(4) 1 d . . P A 2
N1 N 0.39737(8) 0.14838(8) 0.65672(5) 0.0261(3) Uani 1 1 d . . . . .
N2 N 0.24592(8) 0.15029(8) 0.68221(5) 0.0244(3) Uani 1 1 d . . . . .
N3 N 0.19150(9) 0.26580(8) 0.73468(5) 0.0247(3) Uani 1 1 d . . . . .
N4 N 0.51328(9) 0.23664(9) 0.69581(5) 0.0281(3) Uani 1 1 d . . . . .
C1 C 0.33165(10) 0.19680(10) 0.68928(6) 0.0247(3) Uani 1 1 d . . . . .
C2 C 0.35134(11) 0.07365(10) 0.63101(7) 0.0292(3) Uani 1 1 d . . . . .
H2 H 0.380709 0.029383 0.606955 0.035 Uiso 1 1 calc R U . . .
C3 C 0.25957(11) 0.07457(10) 0.64573(7) 0.0286(3) Uani 1 1 d . . . . .
H3 H 0.212082 0.031887 0.633769 0.034 Uiso 1 1 calc R U . . .
C4 C 0.16845(10) 0.18699(10) 0.70843(6) 0.0240(3) Uani 1 1 d . . . . .
C5 C 0.07668(10) 0.13838(10) 0.71008(6) 0.0261(3) Uani 1 1 d . . . . .
C6 C -0.01002(11) 0.18327(11) 0.70053(8) 0.0346(4) Uani 1 1 d . . . . .
H6 H -0.010204 0.246006 0.690868 0.042 Uiso 1 1 calc R U . . .
C7 C -0.09575(12) 0.13722(13) 0.70502(9) 0.0454(5) Uani 1 1 d . . . . .
H7 H -0.154377 0.168656 0.698586 0.054 Uiso 1 1 calc R U . . .
C8 C -0.09688(12) 0.04596(13) 0.71876(9) 0.0450(5) Uani 1 1 d . . . . .
H8 H -0.156003 0.014717 0.721986 0.054 Uiso 1 1 calc R U . . .
C9 C -0.01174(12) 0.00052(12) 0.72778(8) 0.0386(4) Uani 1 1 d . . . . .
H9 H -0.012210 -0.062427 0.736840 0.046 Uiso 1 1 calc R U . . .
C10 C 0.07434(11) 0.04594(11) 0.72371(7) 0.0317(3) Uani 1 1 d . . . . .
H10 H 0.132612 0.013961 0.730262 0.038 Uiso 1 1 calc R U . . .
C11 C 0.49356(10) 0.17278(10) 0.65911(6) 0.0251(3) Uani 1 1 d . . . . .
C12 C 0.55889(10) 0.12660(10) 0.61798(7) 0.0269(3) Uani 1 1 d . . . . .
C13 C 0.64763(11) 0.09446(11) 0.63786(8) 0.0324(3) Uani 1 1 d . . . . .
H13 H 0.665619 0.099852 0.678200 0.039 Uiso 1 1 calc R U . . .
C14 C 0.70947(12) 0.05468(13) 0.59865(9) 0.0437(4) Uani 1 1 d . . . . .
H14 H 0.769730 0.032401 0.612265 0.052 Uiso 1 1 calc R U . . .
C15 C 0.68408(14) 0.04722(14) 0.54001(9) 0.0484(5) Uani 1 1 d . . . . .
H15 H 0.726937 0.020140 0.513276 0.058 Uiso 1 1 calc R U . . .
C16 C 0.59663(14) 0.07902(13) 0.52016(8) 0.0442(4) Uani 1 1 d . . . . .
H16 H 0.579196 0.073615 0.479730 0.053 Uiso 1 1 calc R U . . .
C17 C 0.53396(12) 0.11885(11) 0.55885(7) 0.0349(4) Uani 1 1 d . . . . .
H17 H 0.473807 0.140893 0.544883 0.042 Uiso 1 1 calc R U . . .
C18 C 0.12506(10) 0.30929(10) 0.77249(6) 0.0237(3) Uani 1 1 d . . . . .
C19 C 0.07564(10) 0.38690(10) 0.75247(7) 0.0259(3) Uani 1 1 d . . . . .
C20 C 0.01191(11) 0.42759(11) 0.79038(7) 0.0313(3) Uani 1 1 d . . . . .
H20 H -0.022177 0.480156 0.777833 0.038 Uiso 1 1 calc R U . . .
C21 C -0.00299(12) 0.39329(11) 0.84594(7) 0.0350(4) Uani 1 1 d . . . . .
H21 H -0.048773 0.420726 0.870615 0.042 Uiso 1 1 calc R U . . .
C22 C 0.04883(12) 0.31899(11) 0.86558(7) 0.0345(4) Uani 1 1 d . . . . .
H22 H 0.039281 0.296608 0.904183 0.041 Uiso 1 1 calc R U . . .
C23 C 0.11480(11) 0.27633(11) 0.82980(7) 0.0295(3) Uani 1 1 d . . . . .
C24 C 0.17490(13) 0.19854(12) 0.85380(8) 0.0395(4) Uani 1 1 d . . . . .
H24 H 0.211463 0.172603 0.820408 0.047 Uiso 1 1 calc R U . . .
C25 C 0.11387(17) 0.12294(14) 0.87877(10) 0.0579(6) Uani 1 1 d . . . . .
H25A H 0.155434 0.074225 0.893742 0.087 Uiso 1 1 calc R U . . .
H25B H 0.075612 0.146919 0.910878 0.087 Uiso 1 1 calc R U . . .
H25C H 0.071232 0.098923 0.847776 0.087 Uiso 1 1 calc R U . . .
C26 C 0.24749(16) 0.23431(17) 0.89924(10) 0.0599(6) Uani 1 1 d . . . . .
H26A H 0.286145 0.183789 0.914608 0.090 Uiso 1 1 calc R U . . .
H26B H 0.289293 0.278883 0.880689 0.090 Uiso 1 1 calc R U . . .
H26C H 0.213621 0.263216 0.931561 0.090 Uiso 1 1 calc R U . . .
C27 C 0.09209(11) 0.42603(11) 0.69178(7) 0.0317(3) Uani 1 1 d . . . . .
H27 H 0.128365 0.380047 0.668797 0.038 Uiso 1 1 calc R U . . .
C28 C 0.15281(16) 0.51160(15) 0.69600(10) 0.0586(6) Uani 1 1 d . . . . .
H28A H 0.162685 0.535891 0.656485 0.088 Uiso 1 1 calc R U . . .
H28B H 0.119966 0.557002 0.719770 0.088 Uiso 1 1 calc R U . . .
H28C H 0.214875 0.497033 0.714472 0.088 Uiso 1 1 calc R U . . .
C29 C -0.00070(14) 0.44658(14) 0.65801(8) 0.0477(5) Uani 1 1 d . . . . .
H29A H 0.014171 0.471575 0.619330 0.072 Uiso 1 1 calc R U . . .
H29B H -0.037749 0.390534 0.652999 0.072 Uiso 1 1 calc R U . . .
H29C H -0.038193 0.490860 0.679977 0.072 Uiso 1 1 calc R U . . .
C30 C 0.60608(10) 0.27428(10) 0.70426(7) 0.0276(3) Uani 1 1 d . . . . .
C31 C 0.65261(11) 0.25737(11) 0.75861(7) 0.0332(4) Uani 1 1 d . . . . .
C32 C 0.73838(12) 0.30221(13) 0.77081(8) 0.0415(4) Uani 1 1 d . . . . .
H32 H 0.770499 0.292064 0.807425 0.050 Uiso 1 1 calc R U . . .
C33 C 0.77749(13) 0.36079(13) 0.73102(9) 0.0471(5) Uani 1 1 d . . . . .
H33 H 0.835929 0.391009 0.740241 0.056 Uiso 1 1 calc R U . . .
C34 C 0.73205(13) 0.37558(12) 0.67797(9) 0.0423(4) Uani 1 1 d . . . . .
H34 H 0.760340 0.415538 0.650529 0.051 Uiso 1 1 calc R U . . .
C35 C 0.64571(12) 0.33376(11) 0.66315(7) 0.0334(4) Uani 1 1 d . . . . .
C36 C 0.59663(14) 0.35555(13) 0.60496(8) 0.0421(4) Uani 1 1 d . . . . .
H36 H 0.539194 0.315362 0.601022 0.051 Uiso 1 1 calc R U . . .
C37 C 0.5615(2) 0.45327(17) 0.60472(12) 0.0851(9) Uani 1 1 d . . . . .
H37A H 0.529888 0.466651 0.566876 0.128 Uiso 1 1 calc R U . . .
H37B H 0.516027 0.461837 0.636459 0.128 Uiso 1 1 calc R U . . .
H37C H 0.616068 0.494298 0.610679 0.128 Uiso 1 1 calc R U . . .
C38 C 0.6608(2) 0.3357(2) 0.55334(10) 0.0808(8) Uani 1 1 d . . . . .
H38A H 0.626693 0.350595 0.516525 0.121 Uiso 1 1 calc R U . . .
H38B H 0.719007 0.372529 0.556808 0.121 Uiso 1 1 calc R U . . .
H38C H 0.677949 0.271209 0.553423 0.121 Uiso 1 1 calc R U . . .
C39 C 0.61021(13) 0.19337(13) 0.80318(8) 0.0417(4) Uani 1 1 d . . . . .
H39 H 0.564434 0.152700 0.781440 0.050 Uiso 1 1 calc R U . . .
C40 C 0.55342(17) 0.24492(19) 0.84831(10) 0.0693(7) Uani 1 1 d . . . . .
H40A H 0.526786 0.202077 0.876588 0.104 Uiso 1 1 calc R U . . .
H40B H 0.595515 0.288005 0.869054 0.104 Uiso 1 1 calc R U . . .
H40C H 0.501205 0.278037 0.828496 0.104 Uiso 1 1 calc R U . . .
C41 C 0.68498(16) 0.13281(14) 0.83321(10) 0.0561(5) Uani 1 1 d . . . . .
H41A H 0.653701 0.092973 0.861474 0.084 Uiso 1 1 calc R U . . .
H41B H 0.716805 0.095856 0.803590 0.084 Uiso 1 1 calc R U . . .
H41C H 0.732499 0.170683 0.853863 0.084 Uiso 1 1 calc R U . . .
C42 C 0.027(2) 0.4136(13) 0.4941(7) 0.083(5) Uani 0.54(3) 1 d D . P B 1
H42 H 0.046346 0.352281 0.489528 0.100 Uiso 0.54(3) 1 calc R U P B 1
C43 C 0.0965(11) 0.480(2) 0.4953(8) 0.096(6) Uani 0.54(3) 1 d D . P B 1
H43 H 0.162300 0.464336 0.492292 0.115 Uiso 0.54(3) 1 calc R U P B 1
C44 C 0.0678(16) 0.5688(19) 0.5010(6) 0.084(4) Uani 0.54(3) 1 d D . P B 1
H44 H 0.113280 0.616768 0.501491 0.100 Uiso 0.54(3) 1 calc R U P B 1
C45 C 0.0634(19) 0.4287(12) 0.4896(7) 0.067(4) Uani 0.46(3) 1 d D . P B 2
H45 H 0.106141 0.380276 0.481708 0.081 Uiso 0.46(3) 1 calc R U P B 2
C46 C 0.0963(12) 0.5145(17) 0.5017(10) 0.070(4) Uani 0.46(3) 1 d D . P B 2
H46 H 0.163221 0.525732 0.503867 0.084 Uiso 0.46(3) 1 calc R U P B 2
C47 C 0.033(2) 0.5843(9) 0.5107(7) 0.063(4) Uani 0.46(3) 1 d D . P B 2
H47 H 0.057310 0.643723 0.517290 0.075 Uiso 0.46(3) 1 calc R U P B 2
C48 C 0.3646(3) 0.3377(3) 0.50095(18) 0.0991(17) Uani 0.616(4) 1 d G . P C 1
H48 H 0.412322 0.383197 0.497500 0.119 Uiso 0.616(4) 1 calc R U P C 1
C49 C 0.3096(4) 0.3335(2) 0.55110(13) 0.0846(15) Uani 0.616(4) 1 d G . P C 1
H49 H 0.319734 0.376113 0.581925 0.101 Uiso 0.616(4) 1 calc R U P C 1
C50 C 0.2398(3) 0.2669(3) 0.55614(13) 0.0756(13) Uani 0.616(4) 1 d G . P C 1
H50 H 0.202239 0.263980 0.590419 0.091 Uiso 0.616(4) 1 calc R U P C 1
C51 C 0.2250(3) 0.2045(2) 0.51104(19) 0.0868(14) Uani 0.616(4) 1 d G . P C 1
H51 H 0.177330 0.158930 0.514489 0.104 Uiso 0.616(4) 1 calc R U P C 1
C52 C 0.2800(4) 0.2087(3) 0.46089(15) 0.0889(15) Uani 0.616(4) 1 d G . P C 1
H52 H 0.269917 0.166012 0.430064 0.107 Uiso 0.616(4) 1 calc R U P C 1
C53 C 0.3498(3) 0.2753(4) 0.45584(13) 0.0952(16) Uani 0.616(4) 1 d G . P C 1
H53 H 0.387413 0.278145 0.421569 0.114 Uiso 0.616(4) 1 calc R U P C 1
C54 C 0.3331(5) 0.3372(4) 0.5305(3) 0.0991(17) Uani 0.384(4) 1 d G . P C 2
H54 H 0.367373 0.387992 0.545691 0.119 Uiso 0.384(4) 1 calc R U P C 2
C55 C 0.2542(6) 0.3041(5) 0.5599(2) 0.0846(15) Uani 0.384(4) 1 d G . P C 2
H55 H 0.234524 0.332288 0.595218 0.101 Uiso 0.384(4) 1 calc R U P C 2
C56 C 0.2041(4) 0.2298(5) 0.5377(3) 0.0756(13) Uani 0.384(4) 1 d G . P C 2
H56 H 0.150120 0.207142 0.557761 0.091 Uiso 0.384(4) 1 calc R U P C 2
C57 C 0.2328(6) 0.1885(4) 0.4860(3) 0.0868(14) Uani 0.384(4) 1 d G . P C 2
H57 H 0.198565 0.137698 0.470777 0.104 Uiso 0.384(4) 1 calc R U P C 2
C58 C 0.3117(7) 0.2216(6) 0.4566(3) 0.0889(15) Uani 0.384(4) 1 d G . P C 2
H58 H 0.331413 0.193400 0.421248 0.107 Uiso 0.384(4) 1 calc R U P C 2
C59 C 0.3619(5) 0.2959(6) 0.4788(3) 0.0952(16) Uani 0.384(4) 1 d G . P C 2
H59 H 0.415818 0.318546 0.458704 0.114 Uiso 0.384(4) 1 calc R U P C 2
C60 C 1.0324(6) -0.0490(9) 0.5499(4) 0.1159(12) Uani 0.562(6) 1 d D . P D 1
H60 H 1.053655 -0.084142 0.582604 0.139 Uiso 0.562(6) 1 calc R U P D 1
C61 C 0.9909(7) 0.0327(10) 0.5570(5) 0.1159(12) Uani 0.562(6) 1 d D . P D 1
H61 H 0.984757 0.057869 0.595168 0.139 Uiso 0.562(6) 1 calc R U P D 1
C62 C 0.9573(5) 0.0798(6) 0.5077(6) 0.1159(12) Uani 0.562(6) 1 d D . P D 1
H62 H 0.925559 0.136006 0.513596 0.139 Uiso 0.562(6) 1 calc R U P D 1
C63 C 0.9976(11) -0.0061(11) 0.5570(6) 0.1159(12) Uani 0.438(6) 1 d D . P D 2
H63 H 0.995865 -0.013741 0.598424 0.139 Uiso 0.438(6) 1 calc R U P D 2
C64 C 0.9629(8) 0.0740(10) 0.5364(7) 0.1159(12) Uani 0.438(6) 1 d D . P D 2
H64 H 0.940484 0.121006 0.561225 0.139 Uiso 0.438(6) 1 calc R U P D 2
C65 C 0.9635(6) 0.0807(9) 0.4749(7) 0.1159(12) Uani 0.438(6) 1 d D . P D 2
H65 H 0.938936 0.132796 0.455128 0.139 Uiso 0.438(6) 1 calc R U P D 2

loop_
_atom_site_aniso_label
_atom_site_aniso_U_11
_atom_site_aniso_U_22
_atom_site_aniso_U_33
_atom_site_aniso_U_23
_atom_site_aniso_U_13
_atom_site_aniso_U_12
Ge1 0.02578(11) 0.02597(9) 0.03614(10) -0.00712(7) 0.00230(7) -0.00608(7)
Ge2 0.02578(11) 0.02597(9) 0.03614(10) -0.00712(7) 0.00230(7) -0.00608(7)
N1 0.0202(6) 0.0274(7) 0.0307(7) -0.0047(5) 0.0006(5) 0.0003(5)
N2 0.0195(6) 0.0230(6) 0.0308(6) -0.0043(5) -0.0011(5) -0.0008(5)
N3 0.0226(6) 0.0219(6) 0.0296(6) -0.0027(5) 0.0021(5) -0.0009(5)
N4 0.0230(6) 0.0311(7) 0.0303(7) -0.0036(6) 0.0020(5) -0.0009(5)
C1 0.0202(7) 0.0249(7) 0.0290(7) -0.0016(6) 0.0010(6) -0.0009(6)
C2 0.0260(8) 0.0281(8) 0.0335(8) -0.0080(6) -0.0014(6) 0.0020(6)
C3 0.0260(8) 0.0245(7) 0.0353(8) -0.0079(6) -0.0007(6) -0.0016(6)
C4 0.0208(7) 0.0236(7) 0.0275(7) -0.0003(6) 0.0002(6) 0.0008(6)
C5 0.0234(7) 0.0262(7) 0.0286(7) -0.0048(6) 0.0005(6) -0.0022(6)
C6 0.0256(8) 0.0270(8) 0.0511(10) -0.0074(7) -0.0025(7) 0.0006(6)
C7 0.0211(8) 0.0440(10) 0.0710(13) -0.0141(9) -0.0014(8) -0.0004(7)
C8 0.0301(9) 0.0464(11) 0.0587(12) -0.0105(9) 0.0077(8) -0.0148(8)
C9 0.0410(9) 0.0311(9) 0.0437(10) 0.0009(7) 0.0037(8) -0.0110(7)
C10 0.0292(8) 0.0295(8) 0.0364(8) 0.0018(7) -0.0020(7) -0.0018(6)
C11 0.0210(7) 0.0278(7) 0.0265(7) 0.0014(6) 0.0004(6) 0.0007(6)
C12 0.0236(7) 0.0248(7) 0.0325(8) -0.0014(6) 0.0038(6) -0.0033(6)
C13 0.0248(8) 0.0322(8) 0.0403(9) -0.0050(7) 0.0006(7) -0.0011(6)
C14 0.0278(8) 0.0428(10) 0.0608(12) -0.0113(9) 0.0054(8) 0.0044(8)
C15 0.0438(11) 0.0473(11) 0.0548(12) -0.0158(9) 0.0207(9) 0.0013(9)
C16 0.0518(11) 0.0461(11) 0.0350(9) -0.0091(8) 0.0105(8) -0.0039(9)
C17 0.0341(9) 0.0362(9) 0.0346(9) -0.0024(7) 0.0028(7) 0.0002(7)
C18 0.0192(7) 0.0223(7) 0.0296(7) -0.0053(6) 0.0012(6) -0.0030(6)
C19 0.0233(7) 0.0238(7) 0.0304(8) -0.0036(6) -0.0018(6) -0.0033(6)
C20 0.0282(8) 0.0257(8) 0.0399(9) -0.0059(7) -0.0003(7) 0.0028(6)
C21 0.0323(8) 0.0339(9) 0.0392(9) -0.0105(7) 0.0097(7) 0.0007(7)
C22 0.0398(9) 0.0352(9) 0.0288(8) -0.0024(7) 0.0081(7) -0.0026(7)
C23 0.0301(8) 0.0269(7) 0.0316(8) -0.0011(6) 0.0005(6) -0.0023(6)
C24 0.0475(10) 0.0359(9) 0.0352(9) 0.0058(7) 0.0025(8) 0.0083(8)
C25 0.0809(16) 0.0384(11) 0.0544(12) 0.0125(9) 0.0055(11) 0.0008(10)
C26 0.0547(13) 0.0699(15) 0.0545(12) 0.0093(11) -0.0119(10) 0.0102(11)
C27 0.0328(8) 0.0284(8) 0.0338(8) 0.0001(7) 0.0011(7) 0.0016(7)
C28 0.0641(13) 0.0565(13) 0.0550(12) 0.0153(10) -0.0064(10) -0.0276(11)
C29 0.0464(11) 0.0544(12) 0.0420(10) 0.0101(9) -0.0070(8) 0.0006(9)
C30 0.0218(7) 0.0269(7) 0.0343(8) -0.0085(6) 0.0028(6) -0.0002(6)
C31 0.0290(8) 0.0320(9) 0.0385(9) -0.0066(7) 0.0003(7) -0.0019(7)
C32 0.0315(9) 0.0440(10) 0.0487(10) -0.0067(8) -0.0091(8) -0.0050(8)
C33 0.0295(9) 0.0456(11) 0.0660(13) -0.0087(9) -0.0010(9) -0.0138(8)
C34 0.0360(9) 0.0366(9) 0.0546(11) -0.0026(8) 0.0105(8) -0.0098(8)
C35 0.0320(8) 0.0289(8) 0.0395(9) -0.0060(7) 0.0071(7) -0.0014(7)
C36 0.0489(11) 0.0395(10) 0.0380(9) 0.0035(8) 0.0041(8) -0.0063(8)
C37 0.125(2) 0.0528(14) 0.0762(17) 0.0065(13) -0.0293(17) 0.0203(15)
C38 0.0890(19) 0.108(2) 0.0456(13) -0.0017(13) 0.0178(12) -0.0148(17)
C39 0.0392(9) 0.0478(11) 0.0377(9) 0.0044(8) -0.0072(7) -0.0110(8)
C40 0.0632(14) 0.0933(19) 0.0519(13) 0.0187(13) 0.0149(11) 0.0152(13)
C41 0.0593(13) 0.0465(12) 0.0619(13) 0.0086(10) -0.0102(10) -0.0028(10)
C42 0.085(14) 0.103(7) 0.061(5) -0.011(5) 0.004(8) 0.024(8)
C43 0.071(9) 0.163(17) 0.053(4) -0.026(10) -0.012(4) 0.030(10)
C44 0.062(9) 0.135(13) 0.053(5) -0.016(7) -0.001(5) -0.008(7)
C45 0.067(12) 0.093(9) 0.041(5) 0.003(5) -0.007(6) 0.015(7)
C46 0.057(7) 0.104(11) 0.050(7) 0.003(8) 0.000(5) 0.005(7)
C47 0.075(13) 0.068(5) 0.045(5) 0.002(4) 0.001(7) -0.013(7)
C48 0.077(3) 0.158(4) 0.062(3) 0.007(3) -0.011(2) 0.001(3)
C49 0.118(5) 0.086(3) 0.049(2) 0.020(2) -0.005(2) 0.000(3)
C50 0.120(4) 0.053(3) 0.053(2) 0.0127(18) -0.001(2) 0.013(2)
C51 0.138(3) 0.070(3) 0.052(3) 0.007(2) 0.001(3) 0.031(2)
C52 0.101(4) 0.102(3) 0.0628(19) 0.0054(19) -0.005(2) 0.046(3)
C53 0.068(2) 0.149(5) 0.068(3) -0.004(3) -0.013(2) 0.039(2)
C54 0.077(3) 0.158(4) 0.062(3) 0.007(3) -0.011(2) 0.001(3)
C55 0.118(5) 0.086(3) 0.049(2) 0.020(2) -0.005(2) 0.000(3)
C56 0.120(4) 0.053(3) 0.053(2) 0.0127(18) -0.001(2) 0.013(2)
C57 0.138(3) 0.070(3) 0.052(3) 0.007(2) 0.001(3) 0.031(2)
C58 0.101(4) 0.102(3) 0.0628(19) 0.0054(19) -0.005(2) 0.046(3)
C59 0.068(2) 0.149(5) 0.068(3) -0.004(3) -0.013(2) 0.039(2)
C60 0.104(2) 0.181(4) 0.063(2) -0.027(3) 0.0180(18) -0.029(2)
C61 0.104(2) 0.181(4) 0.063(2) -0.027(3) 0.0180(18) -0.029(2)
C62 0.104(2) 0.181(4) 0.063(2) -0.027(3) 0.0180(18) -0.029(2)
C63 0.104(2) 0.181(4) 0.063(2) -0.027(3) 0.0180(18) -0.029(2)
C64 0.104(2) 0.181(4) 0.063(2) -0.027(3) 0.0180(18) -0.029(2)
C65 0.104(2) 0.181(4) 0.063(2) -0.027(3) 0.0180(18) -0.029(2)

loop_
_atom_type_symbol
_atom_type_description
_atom_type_scat_dispersion_real
_atom_type_scat_dispersion_imag
_atom_type_scat_source
C C 0.0033 0.0016 'International Tables Vol C Tables 4.2.6.8 and 6.1.1.4'
H H 0.0000 0.0000 'International Tables Vol C Tables 4.2.6.8 and 6.1.1.4'
Ge Ge 0.1547 1.8001 'International Tables Vol C Tables 4.2.6.8 and 6.1.1.4'
N N 0.0061 0.0033 'International Tables Vol C Tables 4.2.6.8 and 6.1.1.4'

loop_
_geom_angle_atom_site_label_1
_geom_angle_atom_site_label_2
_geom_angle_atom_site_label_3
_geom_angle
_geom_angle_site_symmetry_1
_geom_angle_site_symmetry_3
_geom_angle_publ_flag
C1 Ge1 N3 78.21(5) . . ?
C1 Ge2 N4 83.26(16) . . ?
C1 N1 C11 119.70(12) . . ?
C1 N1 C2 108.90(12) . . ?
C11 N1 C2 131.00(13) . . ?
C4 N2 C1 116.53(12) . . ?
C4 N2 C3 133.93(12) . . ?
C1 N2 C3 109.47(12) . . ?
C4 N3 C18 120.16(12) . . ?
C4 N3 Ge1 117.48(9) . . ?
C18 N3 Ge1 120.81(9) . . ?
C11 N4 C30 123.88(13) . . ?
C11 N4 Ge2 110.89(14) . . ?
C30 N4 Ge2 124.51(14) . . ?
N2 C1 N1 105.29(12) . . ?
N2 C1 Ge2 142.93(18) . . ?
N1 C1 Ge2 111.49(17) . . ?
N2 C1 Ge1 116.91(10) . . ?
N1 C1 Ge1 137.76(11) . . ?
C3 C2 N1 108.93(13) . . ?
C3 C2 H2 125.5 . . ?
N1 C2 H2 125.5 . . ?
C2 C3 N2 107.42(13) . . ?
C2 C3 H3 126.3 . . ?
N2 C3 H3 126.3 . . ?
N3 C4 N2 110.69(12) . . ?
N3 C4 C5 127.72(13) . . ?
N2 C4 C5 121.38(13) . . ?
C6 C5 C10 118.22(14) . . ?
C6 C5 C4 121.41(14) . . ?
C10 C5 C4 120.31(13) . . ?
C7 C6 C5 120.52(16) . . ?
C7 C6 H6 119.7 . . ?
C5 C6 H6 119.7 . . ?
C8 C7 C6 120.56(16) . . ?
C8 C7 H7 119.7 . . ?
C6 C7 H7 119.7 . . ?
C9 C8 C7 119.55(16) . . ?
C9 C8 H8 120.2 . . ?
C7 C8 H8 120.2 . . ?
C8 C9 C10 120.38(16) . . ?
C8 C9 H9 119.8 . . ?
C10 C9 H9 119.8 . . ?
C9 C10 C5 120.74(15) . . ?
C9 C10 H10 119.6 . . ?
C5 C10 H10 119.6 . . ?
N4 C11 N1 114.14(13) . . ?
N4 C11 C12 128.21(13) . . ?
N1 C11 C12 117.57(13) . . ?
C17 C12 C13 119.39(14) . . ?
C17 C12 C11 120.19(14) . . ?
C13 C12 C11 120.35(14) . . ?
C14 C13 C12 119.84(16) . . ?
C14 C13 H13 120.1 . . ?
C12 C13 H13 120.1 . . ?
C15 C14 C13 120.37(17) . . ?
C15 C14 H14 119.8 . . ?
C13 C14 H14 119.8 . . ?
C16 C15 C14 120.00(16) . . ?
C16 C15 H15 120.0 . . ?
C14 C15 H15 120.0 . . ?
C15 C16 C17 120.30(17) . . ?
C15 C16 H16 119.9 . . ?
C17 C16 H16 119.9 . . ?
C16 C17 C12 120.10(16) . . ?
C16 C17 H17 119.9 . . ?
C12 C17 H17 119.9 . . ?
C23 C18 C19 121.60(13) . . ?
C23 C18 N3 118.97(13) . . ?
C19 C18 N3 119.34(13) . . ?
C20 C19 C18 117.82(14) . . ?
C20 C19 C27 120.80(14) . . ?
C18 C19 C27 121.37(13) . . ?
C21 C20 C19 121.41(15) . . ?
C21 C20 H20 119.3 . . ?
C19 C20 H20 119.3 . . ?
C20 C21 C22 119.87(15) . . ?
C20 C21 H21 120.1 . . ?
C22 C21 H21 120.1 . . ?
C21 C22 C23 121.16(15) . . ?
C21 C22 H22 119.4 . . ?
C23 C22 H22 119.4 . . ?
C22 C23 C18 117.98(15) . . ?
C22 C23 C24 119.95(15) . . ?
C18 C23 C24 122.04(14) . . ?
C23 C24 C25 112.18(16) . . ?
C23 C24 C26 109.79(15) . . ?
C25 C24 C26 111.71(17) . . ?
C23 C24 H24 107.7 . . ?
C25 C24 H24 107.7 . . ?
C26 C24 H24 107.7 . . ?
C24 C25 H25A 109.5 . . ?
C24 C25 H25B 109.5 . . ?
H25A C25 H25B 109.5 . . ?
C24 C25 H25C 109.5 . . ?
H25A C25 H25C 109.5 . . ?
H25B C25 H25C 109.5 . . ?
C24 C26 H26A 109.5 . . ?
C24 C26 H26B 109.5 . . ?
H26A C26 H26B 109.5 . . ?
C24 C26 H26C 109.5 . . ?
H26A C26 H26C 109.5 . . ?
H26B C26 H26C 109.5 . . ?
C19 C27 C28 110.60(14) . . ?
C19 C27 C29 113.01(14) . . ?
C28 C27 C29 109.57(15) . . ?
C19 C27 H27 107.8 . . ?
C28 C27 H27 107.8 . . ?
C29 C27 H27 107.8 . . ?
C27 C28 H28A 109.5 . . ?
C27 C28 H28B 109.5 . . ?
H28A C28 H28B 109.5 . . ?
C27 C28 H28C 109.5 . . ?
H28A C28 H28C 109.5 . . ?
H28B C28 H28C 109.5 . . ?
C27 C29 H29A 109.5 . . ?
C27 C29 H29B 109.5 . . ?
H29A C29 H29B 109.5 . . ?
C27 C29 H29C 109.5 . . ?
H29A C29 H29C 109.5 . . ?
H29B C29 H29C 109.5 . . ?
C35 C30 C31 120.95(14) . . ?
C35 C30 N4 121.68(14) . . ?
C31 C30 N4 117.02(14) . . ?
C32 C31 C30 118.17(16) . . ?
C32 C31 C39 120.61(16) . . ?
C30 C31 C39 121.22(14) . . ?
C33 C32 C31 121.32(17) . . ?
C33 C32 H32 119.3 . . ?
C31 C32 H32 119.3 . . ?
C34 C33 C32 119.84(16) . . ?
C34 C33 H33 120.1 . . ?
C32 C33 H33 120.1 . . ?
C33 C34 C35 121.86(17) . . ?
C33 C34 H34 119.1 . . ?
C35 C34 H34 119.1 . . ?
C34 C35 C30 117.86(16) . . ?
C34 C35 C36 119.61(16) . . ?
C30 C35 C36 122.50(15) . . ?
C35 C36 C38 111.78(18) . . ?
C35 C36 C37 110.15(17) . . ?
C38 C36 C37 112.0(2) . . ?
C35 C36 H36 107.6 . . ?
C38 C36 H36 107.6 . . ?
C37 C36 H36 107.6 . . ?
C36 C37 H37A 109.5 . . ?
C36 C37 H37B 109.5 . . ?
H37A C37 H37B 109.5 . . ?
C36 C37 H37C 109.5 . . ?
H37A C37 H37C 109.5 . . ?
H37B C37 H37C 109.5 . . ?
C36 C38 H38A 109.5 . . ?
C36 C38 H38B 109.5 . . ?
H38A C38 H38B 109.5 . . ?
C36 C38 H38C 109.5 . . ?
H38A C38 H38C 109.5 . . ?
H38B C38 H38C 109.5 . . ?
C31 C39 C40 111.07(17) . . ?
C31 C39 C41 112.97(16) . . ?
C40 C39 C41 110.70(17) . . ?
C31 C39 H39 107.3 . . ?
C40 C39 H39 107.3 . . ?
C41 C39 H39 107.3 . . ?
C39 C40 H40A 109.5 . . ?
C39 C40 H40B 109.5 . . ?
H40A C40 H40B 109.5 . . ?
C39 C40 H40C 109.5 . . ?
H40A C40 H40C 109.5 . . ?
H40B C40 H40C 109.5 . . ?
C39 C41 H41A 109.5 . . ?
C39 C41 H41B 109.5 . . ?
H41A C41 H41B 109.5 . . ?
C39 C41 H41C 109.5 . . ?
H41A C41 H41C 109.5 . . ?
H41B C41 H41C 109.5 . . ?
C44 C42 C43 123.7(15) 3_566 . ?
C44 C42 H42 118.1 3_566 . ?
C43 C42 H42 118.1 . . ?
C42 C43 C44 117.9(12) . . ?
C42 C43 H43 121.1 . . ?
C44 C43 H43 121.1 . . ?
C42 C44 C43 118.4(14) 3_566 . ?
C42 C44 H44 120.8 3_566 . ?
C43 C44 H44 120.8 . . ?
C47 C45 C46 117.3(14) 3_566 . ?
C47 C45 H45 121.3 3_566 . ?
C46 C45 H45 121.3 . . ?
C45 C46 C47 120.3(13) . . ?
C45 C46 H46 119.8 . . ?
C47 C46 H46 119.9 . . ?
C45 C47 C46 122.3(12) 3_566 . ?
C45 C47 H47 118.8 3_566 . ?
C46 C47 H47 118.8 . . ?
C49 C48 C53 120.0 . . ?
C49 C48 H48 120.0 . . ?
C53 C48 H48 120.0 . . ?
C50 C49 C48 120.0 . . ?
C50 C49 H49 120.0 . . ?
C48 C49 H49 120.0 . . ?
C49 C50 C51 120.0 . . ?
C49 C50 H50 120.0 . . ?
C51 C50 H50 120.0 . . ?
C52 C51 C50 120.0 . . ?
C52 C51 H51 120.0 . . ?
C50 C51 H51 120.0 . . ?
C51 C52 C53 120.0 . . ?
C51 C52 H52 120.0 . . ?
C53 C52 H52 120.0 . . ?
C52 C53 C48 120.0 . . ?
C52 C53 H53 120.0 . . ?
C48 C53 H53 120.0 . . ?
C55 C54 C59 120.0 . . ?
C55 C54 H54 120.0 . . ?
C59 C54 H54 120.0 . . ?
C54 C55 C56 120.0 . . ?
C54 C55 H55 120.0 . . ?
C56 C55 H55 120.0 . . ?
C57 C56 C55 120.0 . . ?
C57 C56 H56 120.0 . . ?
C55 C56 H56 120.0 . . ?
C58 C57 C56 120.0 . . ?
C58 C57 H57 120.0 . . ?
C56 C57 H57 120.0 . . ?
C57 C58 C59 120.0 . . ?
C57 C58 H58 120.0 . . ?
C59 C58 H58 120.0 . . ?
C58 C59 C54 120.0 . . ?
C58 C59 H59 120.0 . . ?
C54 C59 H59 120.0 . . ?
C61 C60 C62 117.1(8) . 3_756 ?
C61 C60 H60 121.4 . . ?
C62 C60 H60 121.4 3_756 . ?
C60 C61 C62 119.2(10) . . ?
C60 C61 H61 120.4 . . ?
C62 C61 H61 120.4 . . ?
C61 C62 C60 123.6(8) . 3_756 ?
C61 C62 H62 118.2 . . ?
C60 C62 H62 118.2 3_756 . ?
C64 C63 C65 129.1(12) . 3_756 ?
C64 C63 H63 115.4 . . ?
C65 C63 H63 115.4 3_756 . ?
C63 C64 C65 113.3(12) . . ?
C63 C64 H64 123.3 . . ?
C65 C64 H64 123.3 . . ?
C64 C65 H65 121.2 . . ?
C63 C65 H65 121.2 3_756 . ?

loop_
_geom_bond_atom_site_label_1
_geom_bond_atom_site_label_2
_geom_bond_distance
_geom_bond_site_symmetry_2
_geom_bond_publ_flag
Ge1 C1 1.8806(14) . ?
Ge1 N3 2.0058(12) . ?
Ge2 C1 1.844(4) . ?
Ge2 N4 2.072(5) . ?
N1 C1 1.3889(18) . ?
N1 C11 1.3916(18) . ?
N1 C2 1.3973(19) . ?
N2 C4 1.3589(18) . ?
N2 C1 1.3868(18) . ?
N2 C3 1.4056(19) . ?
N3 C4 1.3418(18) . ?
N3 C18 1.4301(18) . ?
N4 C11 1.2842(19) . ?
N4 C30 1.4200(19) . ?
C2 C3 1.332(2) . ?
C2 H2 0.9500 . ?
C3 H3 0.9500 . ?
C4 C5 1.470(2) . ?
C5 C6 1.394(2) . ?
C5 C10 1.397(2) . ?
C6 C7 1.382(2) . ?
C6 H6 0.9500 . ?
C7 C8 1.380(3) . ?
C7 H7 0.9500 . ?
C8 C9 1.377(3) . ?
C8 H8 0.9500 . ?
C9 C10 1.381(2) . ?
C9 H9 0.9500 . ?
C10 H10 0.9500 . ?
C11 C12 1.485(2) . ?
C12 C17 1.388(2) . ?
C12 C13 1.394(2) . ?
C13 C14 1.385(2) . ?
C13 H13 0.9500 . ?
C14 C15 1.378(3) . ?
C14 H14 0.9500 . ?
C15 C16 1.377(3) . ?
C15 H15 0.9500 . ?
C16 C17 1.385(2) . ?
C16 H16 0.9500 . ?
C17 H17 0.9500 . ?
C18 C23 1.401(2) . ?
C18 C19 1.407(2) . ?
C19 C20 1.389(2) . ?
C19 C27 1.518(2) . ?
C20 C21 1.381(2) . ?
C20 H20 0.9500 . ?
C21 C22 1.382(2) . ?
C21 H21 0.9500 . ?
C22 C23 1.392(2) . ?
C22 H22 0.9500 . ?
C23 C24 1.516(2) . ?
C24 C25 1.520(3) . ?
C24 C26 1.527(3) . ?
C24 H24 1.0000 . ?
C25 H25A 0.9800 . ?
C25 H25B 0.9800 . ?
C25 H25C 0.9800 . ?
C26 H26A 0.9800 . ?
C26 H26B 0.9800 . ?
C26 H26C 0.9800 . ?
C27 C28 1.522(2) . ?
C27 C29 1.524(2) . ?
C27 H27 1.0000 . ?
C28 H28A 0.9800 . ?
C28 H28B 0.9800 . ?
C28 H28C 0.9800 . ?
C29 H29A 0.9800 . ?
C29 H29B 0.9800 . ?
C29 H29C 0.9800 . ?
C30 C35 1.404(2) . ?
C30 C31 1.408(2) . ?
C31 C32 1.392(2) . ?
C31 C39 1.514(2) . ?
C32 C33 1.372(3) . ?
C32 H32 0.9500 . ?
C33 C34 1.370(3) . ?
C33 H33 0.9500 . ?
C34 C35 1.390(2) . ?
C34 H34 0.9500 . ?
C35 C36 1.513(2) . ?
C36 C38 1.520(3) . ?
C36 C37 1.521(3) . ?
C36 H36 1.0000 . ?
C37 H37A 0.9800 . ?
C37 H37B 0.9800 . ?
C37 H37C 0.9800 . ?
C38 H38A 0.9800 . ?
C38 H38B 0.9800 . ?
C38 H38C 0.9800 . ?
C39 C40 1.515(3) . ?
C39 C41 1.525(3) . ?
C39 H39 1.0000 . ?
C40 H40A 0.9800 . ?
C40 H40B 0.9800 . ?
C40 H40C 0.9800 . ?
C41 H41A 0.9800 . ?
C41 H41B 0.9800 . ?
C41 H41C 0.9800 . ?
C42 C44 1.356(13) 3_566 ?
C42 C43 1.375(8) . ?
C42 H42 0.9500 . ?
C43 C44 1.381(8) . ?
C43 H43 0.9500 . ?
C44 H44 0.9500 . ?
C45 C47 1.360(16) 3_566 ?
C45 C46 1.371(10) . ?
C45 H45 0.9500 . ?
C46 C47 1.376(9) . ?
C46 H46 0.9500 . ?
C47 H47 0.9500 . ?
C48 C49 1.3900 . ?
C48 C53 1.3900 . ?
C48 H48 0.9500 . ?
C49 C50 1.3900 . ?
C49 H49 0.9500 . ?
C50 C51 1.3900 . ?
C50 H50 0.9500 . ?
C51 C52 1.3900 . ?
C51 H51 0.9500 . ?
C52 C53 1.3900 . ?
C52 H52 0.9500 . ?
C53 H53 0.9500 . ?
C54 C55 1.3900 . ?
C54 C59 1.3900 . ?
C54 H54 0.9500 . ?
C55 C56 1.3900 . ?
C55 H55 0.9500 . ?
C56 C57 1.3900 . ?
C56 H56 0.9500 . ?
C57 C58 1.3900 . ?
C57 H57 0.9500 . ?
C58 C59 1.3900 . ?
C58 H58 0.9500 . ?
C59 H59 0.9500 . ?
C60 C61 1.346(9) . ?
C60 C62 1.397(9) 3_756 ?
C60 H60 0.9500 . ?
C61 C62 1.392(10) . ?
C61 H61 0.9500 . ?
C62 H62 0.9500 . ?
C63 C64 1.355(11) . ?
C63 C65 1.430(16) 3_756 ?
C63 H63 0.9500 . ?
C64 C65 1.405(9) . ?
C64 H64 0.9500 . ?
C65 H65 0.9500 . ?
